data_4132186
loop_
_publ_author_name
'Muldoon, Patrick F.'
'Liu, Chong'
'Miller, Carson C.'
'Koby, S. Benjamin'
'Gamble Jarvi, Austin'
'Luo, Tian-Yi'
'Saxena, Sunil'
'O'Keeffe, Michael'
'Rosi, Nathaniel L.'

_publ_section_title
;
 Programmable Topology in New Families of Heterobimetallic Metal-Organic
 Frameworks.
;
_journal_issue 20
_journal_name_full 'Journal of the American Chemical Society'
_journal_page_first 6194
_journal_page_last 6198
_journal_paper_doi 10.1021/jacs.8b02192
_journal_volume 140
_journal_year 2018
_chemical_formula_moiety '0.5(C144 Cu6 N24 O72 Zr12)'
_chemical_formula_sum 'C72 Cu3 N12 O36 Zr6'
_chemical_formula_weight 2346.78
_space_group_crystal_system tetragonal
_space_group_IT_number 87
_space_group_name_Hall '-I 4'
_space_group_name_H-M_alt 'I 4/m'
_atom_sites_solution_primary dual
_audit_creation_date 2017-03-12
_audit_creation_method
;
Olex2 1.2
(compiled 2016.09.09 svn.r3337 for OlexSys, GUI svn.r5227)
;
_cell_angle_alpha 90
_cell_angle_beta 90
_cell_angle_gamma 90
_cell_formula_units_Z 2
_cell_length_a 15.7186(3)
_cell_length_b 15.7186(3)
_cell_length_c 29.2200(6)
_cell_measurement_reflns_used 9914
_cell_measurement_temperature 230(2)
_cell_measurement_theta_max 68.138
_cell_measurement_theta_min 3.025
_cell_volume 7219.5(2)
_computing_cell_refinement 'SAINT v8.34A (Bruker, 2013)'
_computing_data_reduction 'SAINT v8.34A (Bruker, 2013)'
_computing_molecular_graphics 'Olex2 (Dolomanov et al., 2009)'
_computing_publication_material 'Olex2 (Dolomanov et al., 2009)'
_computing_structure_refinement 'ShelXL (Sheldrick, 2015)'
_computing_structure_solution 'ShelXT (Sheldrick, 2015)'
_diffrn_ambient_temperature 230.0
_diffrn_measured_fraction_theta_full 0.998
_diffrn_measured_fraction_theta_max 0.998
_diffrn_measurement_device_type 'Bruker APEX-II CCD'
_diffrn_measurement_method '\f and \w scans'
_diffrn_radiation_type CuK\a
_diffrn_radiation_wavelength 1.54178
_diffrn_reflns_av_R_equivalents 0.0253
_diffrn_reflns_av_unetI/netI 0.0167
_diffrn_reflns_Laue_measured_fraction_full 0.998
_diffrn_reflns_Laue_measured_fraction_max 0.998
_diffrn_reflns_limit_h_max 18
_diffrn_reflns_limit_h_min -18
_diffrn_reflns_limit_k_max 15
_diffrn_reflns_limit_k_min -17
_diffrn_reflns_limit_l_max 35
_diffrn_reflns_limit_l_min -35
_diffrn_reflns_number 20158
_diffrn_reflns_point_group_measured_fraction_full 0.998
_diffrn_reflns_point_group_measured_fraction_max 0.998
_diffrn_reflns_theta_full 67.679
_diffrn_reflns_theta_max 68.220
_diffrn_reflns_theta_min 3.025
_diffrn_standards_number 0
_exptl_absorpt_coefficient_mu 4.369
_exptl_absorpt_correction_T_max 0.7531
_exptl_absorpt_correction_T_min 0.5390
_exptl_absorpt_correction_type multi-scan
_exptl_absorpt_process_details
;
SADABS-2014/4 (Bruker,2014/4) was used for absorption correction.
wR2(int) was 0.1108 before and 0.0361 after correction.
The Ratio of minimum to maximum transmission is 0.7157.
The \l/2 correction factor is 0.00150.
;
_exptl_crystal_colour 'greenish colourless'
_exptl_crystal_colour_modifier greenish
_exptl_crystal_colour_primary colourless
_exptl_crystal_density_diffrn 1.080
_exptl_crystal_description prism
_exptl_crystal_F_000 2262
_exptl_crystal_size_max 0.12
_exptl_crystal_size_mid 0.12
_exptl_crystal_size_min 0.04
_refine_diff_density_max 2.682
_refine_diff_density_min -1.319
_refine_diff_density_rms 0.255
_refine_ls_extinction_method none
_refine_ls_goodness_of_fit_ref 1.171
_refine_ls_hydrogen_treatment undef
_refine_ls_matrix_type full
_refine_ls_number_parameters 176
_refine_ls_number_reflns 3376
_refine_ls_number_restraints 0
_refine_ls_restrained_S_all 1.171
_refine_ls_R_factor_all 0.0716
_refine_ls_R_factor_gt 0.0688
_refine_ls_shift/su_max 0.001
_refine_ls_shift/su_mean 0.000
_refine_ls_structure_factor_coef Fsqd
_refine_ls_weighting_details 'w=1/[\s^2^(Fo^2^)+(0.1431P)^2^+138.6023P] where P=(Fo^2^+2Fc^2^)/3'
_refine_ls_weighting_scheme calc
_refine_ls_wR_factor_gt 0.2593
_refine_ls_wR_factor_ref 0.2618
_reflns_Friedel_coverage 0.000
_reflns_number_gt 3141
_reflns_number_total 3376
_reflns_threshold_expression 'I > 2\s(I)'
_cod_data_source_file ja8b02192_si_002.cif
_cod_data_source_block pfm2_164_5_0m
_cod_original_cell_volume 7219.5(3)
_cod_database_code 4132186
_shelxl_version_number 2014/6
_shelx_space_group_comment
;
The symmetry employed for this shelxl refinement is uniquely defined
by the following loop, which should always be used as a source of
symmetry information in preference to the above space-group names.
They are only intended as comments.
;
_shelx_estimated_absorpt_t_max 0.845
_shelx_estimated_absorpt_t_min 0.622
_olex2_refinement_description
;
1. Others
 Fixed Sof: C7(0.5) C8(0.5) C9(0.5) C10(0.5) N2(0.5) C11(0.5) C12(0.5) O6(0.5)
2.a Fitted hexagon refined as free rotating group:
 C8(C9,C10,N2,C11,C12)
;
_olex2_submission_special_instructions 'No special instructions were received'

loop_
_space_group_symop_operation_xyz
'x, y, z'
'-x, -y, z'
'-y, x, z'
'y, -x, z'
'x+1/2, y+1/2, z+1/2'
'-x+1/2, -y+1/2, z+1/2'
'-y+1/2, x+1/2, z+1/2'
'y+1/2, -x+1/2, z+1/2'
'-x, -y, -z'
'x, y, -z'
'y, -x, -z'
'-y, x, -z'
'-x+1/2, -y+1/2, -z+1/2'
'x+1/2, y+1/2, -z+1/2'
'y+1/2, -x+1/2, -z+1/2'
'-y+1/2, x+1/2, -z+1/2'

loop_
_atom_site_label
_atom_site_type_symbol
_atom_site_fract_x
_atom_site_fract_y
_atom_site_fract_z
_atom_site_U_iso_or_equiv
_atom_site_adp_type
_atom_site_occupancy
_atom_site_site_symmetry_order
_atom_site_calc_flag
_atom_site_refinement_flags_posn
_atom_site_refinement_flags_adp
_atom_site_refinement_flags_occupancy
C1 C 0.5315(6) 0.3062(5) 0.3898(3) 0.0354(18) Uani 1 1 d . . .
C2 C 0.5311(6) 0.2365(5) 0.3546(3) 0.0372(19) Uani 1 1 d . . .
C3 C 0.4964(10) 0.2486(7) 0.3116(4) 0.070(4) Uani 1 1 d . . .
C4 C 0.4924(10) 0.1795(7) 0.2817(4) 0.071(4) Uani 1 1 d . . .
C5 C 0.5583(8) 0.0929(6) 0.3325(4) 0.054(3) Uani 1 1 d . . .
C6 C 0.5646(9) 0.1569(6) 0.3646(4) 0.059(3) Uani 1 1 d . . .
C7 C 0.7084(13) 0.2660(12) 0.5367(8) 0.048(5) Uani 0.5 1 d . . .
C8 C 0.7768(10) 0.2008(12) 0.5263(7) 0.059(6) Uani 0.5 1 d . . .
C9 C 0.7772(12) 0.1558(15) 0.4853(7) 0.098(14) Uani 0.5 1 d G . .
C10 C 0.8402(13) 0.0957(14) 0.4770(7) 0.136(19) Uani 0.5 1 d G . .
N2 N 0.9028(8) 0.0806(8) 0.5096(9) 0.069(10) Uani 0.5 1 d G . .
C11 C 0.9024(13) 0.1256(14) 0.5506(9) 0.135(19) Uani 0.5 1 d G . .
C12 C 0.8394(15) 0.1857(16) 0.5589(8) 0.15(2) Uani 0.5 1 d G . .
Cu1 Cu 1.0000 0.0000 0.5000 0.095(3) Uani 1 8 d S T P
Cu2 Cu 0.5000 0.0000 0.2500 0.0272(5) Uani 1 4 d S T P
N1 N 0.5217(6) 0.1028(4) 0.2916(2) 0.0385(17) Uani 1 1 d . . .
O1 O 0.4380(4) 0.4054(5) 0.5418(2) 0.065(3) Uani 1 1 d . . .
O2 O 0.4523(7) 0.2322(6) 0.5000 0.054(3) Uani 1 2 d S T P
O3 O 0.5438(6) 0.2828(4) 0.4301(2) 0.059(2) Uani 1 1 d . . .
O4 O 0.5194(3) 0.3810(3) 0.37595(18) 0.0289(11) Uani 1 1 d . . .
O5 O 0.6515(6) 0.2739(6) 0.5000 0.043(2) Uani 1 2 d S T P
O6 O 0.7138(10) 0.3067(10) 0.5735(5) 0.060(4) Uani 0.5 1 d . . .
Zr1 Zr 0.5000 0.5000 0.58424(4) 0.0188(4) Uani 1 4 d S T P
Zr2 Zr 0.53276(5) 0.34434(5) 0.5000 0.0213(3) Uani 1 2 d S T P

loop_
_atom_site_aniso_label
_atom_site_aniso_U_11
_atom_site_aniso_U_22
_atom_site_aniso_U_33
_atom_site_aniso_U_23
_atom_site_aniso_U_13
_atom_site_aniso_U_12
C1 0.049(5) 0.026(4) 0.031(4) -0.006(3) 0.001(4) 0.006(3)
C2 0.052(5) 0.026(4) 0.034(4) -0.006(3) -0.004(4) 0.007(4)
C3 0.131(12) 0.034(5) 0.047(6) -0.008(4) -0.026(7) 0.021(6)
C4 0.133(12) 0.037(5) 0.043(6) -0.010(5) -0.035(7) 0.016(6)
C5 0.085(8) 0.034(5) 0.042(5) -0.012(4) -0.026(5) 0.018(5)
C6 0.102(9) 0.030(5) 0.044(5) -0.010(4) -0.025(6) 0.019(5)
C7 0.047(11) 0.034(9) 0.062(12) -0.001(9) -0.007(9) 0.016(8)
C8 0.052(13) 0.045(13) 0.080(16) 0.000(13) -0.015(11) 0.021(11)
C9 0.10(2) 0.10(2) 0.10(4) -0.04(2) -0.019(16) 0.063(19)
C10 0.09(2) 0.12(3) 0.20(5) -0.03(3) -0.01(2) 0.07(2)
N2 0.031(7) 0.036(7) 0.14(3) -0.019(13) -0.009(12) 0.009(6)
C11 0.10(3) 0.14(3) 0.16(4) -0.06(3) -0.06(3) 0.09(3)
C12 0.13(3) 0.21(5) 0.11(3) -0.08(3) -0.06(2) 0.13(3)
Cu1 0.0183(12) 0.0183(12) 0.250(8) 0.000 0.000 0.000
Cu2 0.0296(7) 0.0296(7) 0.0224(11) 0.000 0.000 0.000
N1 0.057(5) 0.026(4) 0.032(4) -0.006(3) -0.006(3) 0.004(3)
O1 0.049(4) 0.089(6) 0.058(5) -0.050(4) -0.033(3) 0.047(4)
O2 0.062(6) 0.026(4) 0.074(7) 0.000 0.000 -0.016(4)
O3 0.125(7) 0.025(3) 0.028(3) -0.006(3) -0.009(4) 0.021(4)
O4 0.035(3) 0.021(2) 0.030(3) -0.005(2) 0.001(2) 0.002(2)
O5 0.037(5) 0.035(5) 0.057(5) 0.000 0.000 0.021(4)
O6 0.068(10) 0.055(9) 0.056(9) -0.009(7) -0.009(7) 0.023(7)
Zr1 0.0168(4) 0.0168(4) 0.0229(6) 0.000 0.000 0.000
Zr2 0.0243(5) 0.0146(5) 0.0251(5) 0.000 0.000 0.0025(3)

loop_
_atom_type_symbol
_atom_type_description
_atom_type_scat_dispersion_real
_atom_type_scat_dispersion_imag
_atom_type_scat_source
C C 0.0181 0.0091 'International Tables Vol C Tables 4.2.6.8 and 6.1.1.4'
Cu Cu -1.9646 0.5888 'International Tables Vol C Tables 4.2.6.8 and 6.1.1.4'
N N 0.0311 0.0180 'International Tables Vol C Tables 4.2.6.8 and 6.1.1.4'
O O 0.0492 0.0322 'International Tables Vol C Tables 4.2.6.8 and 6.1.1.4'
Zr Zr -0.1862 2.2449 'International Tables Vol C Tables 4.2.6.8 and 6.1.1.4'

loop_
_geom_angle_atom_site_label_1
_geom_angle_atom_site_label_2
_geom_angle_atom_site_label_3
_geom_angle
_geom_angle_site_symmetry_1
_geom_angle_site_symmetry_3
O3 C1 C2 115.5(7) . .
O3 C1 O4 127.0(7) . .
O4 C1 C2 117.5(7) . .
C3 C2 C1 121.5(8) . .
C3 C2 C6 117.7(8) . .
C6 C2 C1 120.8(8) . .
C2 C3 C4 118.6(9) . .
N1 C4 C3 123.9(10) . .
N1 C5 C6 123.8(9) . .
C5 C6 C2 119.1(9) . .
O5 C7 C8 111.0(16) . .
O6 C7 C8 117.9(17) . .
O6 C7 O5 130.9(16) . .
C7 C8 C8 101.6(12) . 10_556
C7 C8 C10 162.5(19) . 10_556
C8 C8 C10 87.2(11) 10_556 10_556
C9 C8 C7 134.6(16) 10_556 .
C9 C8 C7 121.3(14) . .
C9 C8 C8 64(3) 10_556 10_556
C9 C8 C8 30.6(10) . 10_556
C9 C8 C9 34(3) 10_556 .
C9 C8 C10 61.3(12) . 10_556
C9 C8 C10 37.2(10) 10_556 10_556
C9 C8 C12 120.0 . .
C9 C8 C12 97.8(19) 10_556 .
C12 C8 C7 118.7(14) . .
C12 C8 C8 133.3(9) . 10_556
C12 C8 C10 61.5(10) . 10_556
C8 C9 C8 85(3) 10_556 .
C8 C9 C9 116(3) 10_556 10_556
C8 C9 C10 123(2) 10_556 .
C8 C9 C10 140(2) 10_556 10_556
C8 C9 C10 74.7(10) . 10_556
C8 C9 C12 121.4(8) . 10_556
C8 C9 C12 55(3) 10_556 10_556
C9 C9 C8 30.6 10_556 .
C9 C9 C10 51.2(11) 10_556 10_556
C9 C9 C10 100.1 10_556 .
C9 C9 C12 140.0(10) 10_556 10_556
C10 C9 C8 120.0 . .
C10 C9 C10 48.9(11) . 10_556
C10 C9 C12 69.02(16) . 10_556
C12 C9 C10 107.7(8) 10_556 10_556
C9 C10 C8 44.0(5) 10_556 10_556
C9 C10 C8 19.9(11) . 10_556
C9 C10 C9 28.7(10) . 10_556
C9 C10 N2 120.0 . .
C9 C10 C12 86.4(10) 10_556 10_556
C9 C10 C12 63.5(7) . 10_556
C10 C10 C8 92.8(13) 10_556 10_556
C10 C10 C9 79.9 10_556 .
C10 C10 C9 51.2(10) 10_556 10_556
C10 C10 N2 46.7 10_556 .
C10 C10 C11 126.6(18) 10_556 10_556
C10 C10 C12 126.6(12) 10_556 10_556
N2 C10 C8 132.3(14) 10_556 10_556
N2 C10 C8 123.0(12) . 10_556
N2 C10 C9 114(3) 10_556 10_556
N2 C10 C9 137.0(18) 10_556 .
N2 C10 C9 93.5(10) . 10_556
N2 C10 C10 69(3) 10_556 10_556
N2 C10 N2 22(3) 10_556 .
N2 C10 C11 68.6(11) 10_556 10_556
N2 C10 C12 123.4(6) . 10_556
N2 C10 C12 113.5(13) 10_556 10_556
C11 C10 C8 92.7(10) 10_556 10_556
C11 C10 C9 126.5(8) 10_556 10_556
C11 C10 C9 112.58(13) 10_556 .
C11 C10 N2 87.5(16) 10_556 .
C11 C10 C12 51.0(10) 10_556 10_556
C12 C10 C8 43.9(11) 10_556 10_556
C10 N2 C10 64(2) 10_556 .
C10 N2 C11 104.5(18) 10_556 10_556
C10 N2 C11 64.7(18) 10_556 .
C10 N2 C11 45.39(8) . 10_556
C10 N2 Cu1 123.5(12) . .
C10 N2 Cu1 151.6(16) 10_556 .
N2 N2 C10 111(2) 10_556 10_556
N2 N2 C10 46.7 10_556 .
N2 N2 C11 149.4 10_556 .
N2 N2 C11 21.9(6) 10_556 10_556
N2 N2 Cu1 82.0(13) 10_556 .
C11 N2 C10 120.0 . .
C11 N2 C11 127.5(6) . 10_556
C11 N2 Cu1 96.2(16) 10_556 .
C11 N2 Cu1 116.5(12) . .
C10 C11 N2 46.6(11) 10_556 .
C10 C11 N2 47.1(12) 10_556 10_556
C10 C11 C12 79.9(5) 10_556 .
N2 C11 N2 8.7(6) . 10_556
N2 C11 C12 120.0 . .
C12 C11 N2 114.8(4) . 10_556
C8 C12 C9 27.4 . 10_556
C8 C12 C10 74.6(8) . 10_556
C9 C12 C10 47.5(8) 10_556 10_556
C11 C12 C8 120.0 . .
C11 C12 C9 95.1(3) . 10_556
C11 C12 C10 49.0(4) . 10_556
N2 Cu1 N2 164(3) 2_755 .
N2 Cu1 N2 91.1(7) 3_645 10_556
N2 Cu1 N2 88.9(7) 3_645 2_755
N2 Cu1 N2 91.1(6) 4_665 10_556
N2 Cu1 N2 16.1(15) 10_556 .
N2 Cu1 N2 88.9(7) 11_666 10_556
N2 Cu1 N2 16(4) 9_756 2_755
N2 Cu1 N2 180(3) 12_646 4_665
N2 Cu1 N2 88.9(7) 4_665 .
N2 Cu1 N2 164(3) 12_646 11_666
N2 Cu1 N2 88.9(9) 4_665 2_755
N2 Cu1 N2 16(4) 4_665 11_666
N2 Cu1 N2 91.1(7) 11_666 .
N2 Cu1 N2 164(3) 4_665 3_645
N2 Cu1 N2 180(3) 10_556 2_755
N2 Cu1 N2 180(3) 11_666 3_645
N2 Cu1 N2 91.1(7) 11_666 2_755
N2 Cu1 N2 88.9(7) 12_646 9_756
N2 Cu1 N2 88.9(7) 3_645 .
N2 Cu1 N2 91.1(8) 4_665 9_756
N2 Cu1 N2 91.1(7) 12_646 .
N2 Cu1 N2 88.9(9) 11_666 9_756
N2 Cu1 N2 91.1(8) 3_645 9_756
N2 Cu1 N2 164(3) 9_756 10_556
N2 Cu1 N2 88.9(7) 12_646 10_556
N2 Cu1 N2 180.0(16) 9_756 .
N2 Cu1 N2 16(3) 12_646 3_645
N2 Cu1 N2 91.1(8) 12_646 2_755
N1 Cu2 N1 110.6(2) 16_545 2_655
N1 Cu2 N1 110.6(2) 16_545 .
N1 Cu2 N1 110.6(2) 15 .
N1 Cu2 N1 110.6(2) 2_655 15
N1 Cu2 N1 107.3(4) 16_545 15
N1 Cu2 N1 107.3(4) 2_655 .
C4 N1 C5 116.8(8) . .
C4 N1 Cu2 122.1(7) . .
C5 N1 Cu2 120.7(6) . .
Zr2 O1 Zr1 108.9(3) 11_566 .
Zr2 O1 Zr1 108.6(3) . .
Zr2 O1 Zr2 110.7(3) 11_566 .
C1 O3 Zr2 135.5(5) . .
C1 O4 Zr1 129.7(5) . 9_666
C7 O5 C7 99.8(19) 10_556 .
C7 O5 Zr2 126.4(9) 10_556 .
C7 O5 Zr2 126.4(9) . .
O1 Zr1 O1 70.9(3) 4_565 2_665
O1 Zr1 O1 70.9(3) . 3_655
O1 Zr1 O1 110.2(5) 4_565 3_655
O1 Zr1 O1 70.9(3) 4_565 .
O1 Zr1 O1 110.2(5) . 2_665
O1 Zr1 O1 70.9(3) 2_665 3_655
O1 Zr1 O4 144.6(2) 2_665 10_556
O1 Zr1 O4 77.5(3) . 10_556
O1 Zr1 O4 144.6(2) . 9_666
O1 Zr1 O4 140.5(2) 2_665 11_566
O1 Zr1 O4 80.0(3) 2_665 12_656
O1 Zr1 O4 80.0(3) . 11_566
O1 Zr1 O4 144.6(2) 3_655 11_566
O1 Zr1 O4 77.5(3) 3_655 12_656
O1 Zr1 O4 80.0(3) 4_565 9_666
O1 Zr1 O4 144.6(2) 4_565 12_656
O1 Zr1 O4 77.5(3) 4_565 11_566
O1 Zr1 O4 140.5(2) . 12_656
O1 Zr1 O4 80.0(3) 3_655 10_556
O1 Zr1 O4 77.5(3) 2_665 9_666
O1 Zr1 O4 140.5(2) 4_565 10_556
O1 Zr1 O4 140.5(2) 3_655 9_666
O1 Zr1 Zr2 35.53(18) 3_655 3_655
O1 Zr1 Zr2 35.53(18) 2_665 9_666
O1 Zr1 Zr2 35.36(18) 2_665 3_655
O1 Zr1 Zr2 35.36(18) 3_655 .
O1 Zr1 Zr2 35.53(18) . .
O1 Zr1 Zr2 90.7(2) 2_665 11_566
O1 Zr1 Zr2 90.6(2) 2_665 .
O1 Zr1 Zr2 35.36(18) 4_565 9_666
O1 Zr1 Zr2 90.7(2) . 3_655
O1 Zr1 Zr2 35.53(18) 4_565 11_566
O1 Zr1 Zr2 90.6(2) 3_655 11_566
O1 Zr1 Zr2 90.6(2) 4_565 3_655
O1 Zr1 Zr2 90.6(2) . 9_666
O1 Zr1 Zr2 35.36(18) . 11_566
O1 Zr1 Zr2 90.7(2) 3_655 9_666
O1 Zr1 Zr2 90.7(2) 4_565 .
O4 Zr1 O4 74.12(13) 12_656 10_556
O4 Zr1 O4 74.12(13) 9_666 11_566
O4 Zr1 O4 74.12(13) 12_656 9_666
O4 Zr1 O4 116.9(3) 12_656 11_566
O4 Zr1 O4 116.9(3) 9_666 10_556
O4 Zr1 O4 74.12(13) 11_566 10_556
O4 Zr1 Zr2 76.12(14) 11_566 11_566
O4 Zr1 Zr2 113.26(14) 12_656 9_666
O4 Zr1 Zr2 113.26(14) 11_566 .
O4 Zr1 Zr2 113.26(14) 9_666 11_566
O4 Zr1 Zr2 109.81(14) 11_566 9_666
O4 Zr1 Zr2 109.81(14) 9_666 3_655
O4 Zr1 Zr2 76.13(14) 12_656 3_655
O4 Zr1 Zr2 109.81(14) 12_656 .
O4 Zr1 Zr2 166.82(14) 11_566 3_655
O4 Zr1 Zr2 113.26(14) 10_556 3_655
O4 Zr1 Zr2 166.82(14) 12_656 11_566
O4 Zr1 Zr2 166.82(14) 10_556 9_666
O4 Zr1 Zr2 109.81(14) 10_556 11_566
O4 Zr1 Zr2 76.13(14) 9_666 9_666
O4 Zr1 Zr2 76.13(14) 10_556 .
O4 Zr1 Zr2 166.82(14) 9_666 .
Zr2 Zr1 Zr2 60.518(18) . 11_566
Zr2 Zr1 Zr2 90.90(3) . 9_666
Zr2 Zr1 Zr2 60.518(18) . 3_655
Zr2 Zr1 Zr2 60.518(18) 9_666 3_655
Zr2 Zr1 Zr2 60.518(18) 11_566 9_666
Zr2 Zr1 Zr2 90.90(3) 11_566 3_655
O1 Zr2 O1 69.4(4) 3_655 12_656
O1 Zr2 O1 109.3(5) 3_655 10_556
O1 Zr2 O1 69.2(4) . 10_556
O1 Zr2 O1 71.6(4) 3_655 .
O1 Zr2 O1 109.3(5) 12_656 .
O1 Zr2 O1 71.6(4) 12_656 10_556
O1 Zr2 O2 145.24(18) 3_655 .
O1 Zr2 O2 87.7(3) . .
O1 Zr2 O2 145.24(18) 12_656 .
O1 Zr2 O2 87.7(3) 10_556 .
O1 Zr2 O3 74.4(3) 10_556 .
O1 Zr2 O3 140.4(3) 12_656 10_556
O1 Zr2 O3 75.2(3) 3_655 10_556
O1 Zr2 O3 74.4(3) . 10_556
O1 Zr2 O3 75.2(3) 12_656 .
O1 Zr2 O3 139.0(3) . .
O1 Zr2 O3 139.0(3) 10_556 10_556
O1 Zr2 O3 140.4(3) 3_655 .
O1 Zr2 O5 87.7(3) 12_656 .
O1 Zr2 O5 145.36(17) 10_556 .
O1 Zr2 O5 87.7(3) 3_655 .
O1 Zr2 O5 145.36(17) . .
O1 Zr2 Zr1 35.8(2) 3_655 .
O1 Zr2 Zr1 89.2(2) 10_556 .
O1 Zr2 Zr1 35.8(2) . .
O1 Zr2 Zr1 89.2(2) . 9_666
O1 Zr2 Zr1 35.8(2) 10_556 9_666
O1 Zr2 Zr1 89.3(2) 3_655 9_666
O1 Zr2 Zr1 35.8(2) 12_656 9_666
O1 Zr2 Zr1 89.3(2) 12_656 .
O1 Zr2 Zr2 34.70(18) 3_655 3_655
O1 Zr2 Zr2 34.70(18) 12_656 3_655
O1 Zr2 Zr2 34.58(18) 10_556 11_566
O1 Zr2 Zr2 90.3(2) 10_556 3_655
O1 Zr2 Zr2 34.58(18) . 11_566
O1 Zr2 Zr2 90.3(2) 12_656 11_566
O1 Zr2 Zr2 90.3(2) 3_655 11_566
O1 Zr2 Zr2 90.3(2) . 3_655
O2 Zr2 O3 72.4(2) . 10_556
O2 Zr2 O3 72.4(2) . .
O2 Zr2 O5 95.0(4) . .
O2 Zr2 Zr1 118.75(18) . .
O2 Zr2 Zr1 118.75(18) . 9_666
O2 Zr2 Zr2 87.5(3) . 11_566
O2 Zr2 Zr2 177.5(3) . 3_655
O3 Zr2 O3 128.7(3) 10_556 .
O3 Zr2 Zr1 71.11(16) . 9_666
O3 Zr2 Zr1 71.11(16) 10_556 .
O3 Zr2 Zr1 160.20(16) 10_556 9_666
O3 Zr2 Zr1 160.19(16) . .
O3 Zr2 Zr2 108.4(2) . 3_655
O3 Zr2 Zr2 107.3(2) . 11_566
O3 Zr2 Zr2 107.3(2) 10_556 11_566
O3 Zr2 Zr2 108.4(2) 10_556 3_655
O5 Zr2 O3 73.5(2) . .
O5 Zr2 O3 73.5(2) . 10_556
O5 Zr2 Zr1 118.81(15) . 9_666
O5 Zr2 Zr1 118.82(15) . .
O5 Zr2 Zr2 177.6(3) . 11_566
O5 Zr2 Zr2 87.6(3) . 3_655
Zr1 Zr2 Zr1 89.10(3) . 9_666
Zr1 Zr2 Zr2 59.741(9) . 11_566
Zr1 Zr2 Zr2 59.742(9) 9_666 11_566
Zr1 Zr2 Zr2 59.741(9) . 3_655
Zr1 Zr2 Zr2 59.742(9) 9_666 3_655
Zr2 Zr2 Zr2 90.001(1) 3_655 11_566

loop_
_geom_bond_atom_site_label_1
_geom_bond_atom_site_label_2
_geom_bond_distance
_geom_bond_site_symmetry_2
C1 C2 1.502(11) .
C1 O3 1.248(11) .
C1 O4 1.257(10) .
C2 C3 1.383(14) .
C2 C6 1.388(12) .
C3 C4 1.395(14) .
C4 N1 1.323(13) .
C5 C6 1.379(13) .
C5 N1 1.336(12) .
C7 C8 1.52(2) .
C7 O5 1.40(2) .
C7 O6 1.25(3) .
C8 C8 1.54(4) 10_556
C8 C9 1.3900 .
C8 C9 0.784(18) 10_556
C8 C10 1.931(2) 10_556
C8 C12 1.3900 .
C9 C8 0.78(2) 10_556
C9 C9 0.86(4) 10_556
C9 C10 1.3900 .
C9 C10 1.76(3) 10_556
C9 C12 1.69(3) 10_556
C10 C8 1.931(18) 10_556
C10 C9 1.76(3) 10_556
C10 C10 1.35(4) 10_556
C10 N2 1.3900 .
C10 N2 1.085(19) 10_556
C10 C11 1.35(3) 10_556
C10 C12 1.76(3) 10_556
N2 C10 1.085(16) 10_556
N2 N2 0.56(5) 10_556
N2 C11 1.3900 .
N2 C11 1.89(5) 10_556
N2 Cu1 2.005(10) .
C11 C10 1.35(3) 10_556
C11 N2 1.89(5) 10_556
C11 C12 1.3900 .
C12 C9 1.69(3) 10_556
C12 C10 1.76(3) 10_556
Cu1 N2 2.00(2) 11_666
Cu1 N2 2.00(2) 4_665
Cu1 N2 2.005(12) 10_556
Cu1 N2 2.00(2) 12_646
Cu1 N2 2.005(10) 9_756
Cu1 N2 2.00(2) 3_645
Cu1 N2 2.005(12) 2_755
Cu2 N1 2.050(7) 16_545
Cu2 N1 2.050(7) 2_655
Cu2 N1 2.050(7) 15
Cu2 N1 2.050(7) .
O1 Zr1 2.167(7) .
O1 Zr2 2.152(6) .
O1 Zr2 2.146(6) 11_566
O2 Zr2 2.170(9) .
O3 Zr2 2.267(6) .
O4 Zr1 2.224(5) 9_666
O5 C7 1.40(2) 10_556
O5 Zr2 2.170(8) .
Zr1 O1 2.167(7) 2_665
Zr1 O1 2.167(7) 4_565
Zr1 O1 2.167(7) 3_655
Zr1 O4 2.224(5) 12_656
Zr1 O4 2.224(5) 10_556
Zr1 O4 2.224(5) 11_566
Zr1 O4 2.224(5) 9_666
Zr1 Zr2 3.5086(10) .
Zr1 Zr2 3.5087(10) 3_655
Zr1 Zr2 3.5087(10) 9_666
Zr1 Zr2 3.5087(10) 11_566
Zr2 O1 2.146(6) 3_655
Zr2 O1 2.152(6) 10_556
Zr2 O1 2.146(6) 12_656
Zr2 O3 2.267(6) 10_556
Zr2 Zr1 3.5087(10) 9_666
Zr2 Zr2 3.5361(11) 11_566
Zr2 Zr2 3.5361(11) 3_655
